data_7156903
loop_
_publ_author_name
'He, Yi'
'Wu, Danjun'
'Li, Zhenghua'
'Robeyns, Koen'
'Van Meervelt, Luc'
'Van der Eycken, Erik V.'

_publ_section_title
;
 Facile construction of diverse polyheterocyclic scaffolds via
 gold-catalysed dearomative spirocyclization/1,6-addition cascade.
;
_journal_issue 25
_journal_name_full 'Organic &amp; biomolecular chemistry'
_journal_page_first 6284
_journal_page_last 6292
_journal_paper_doi 10.1039/c9ob01299k
_journal_volume 17
_journal_year 2019
_chemical_formula_moiety 'C25 H27 N3 O3'
_chemical_formula_sum 'C25 H27 N3 O3'
_chemical_formula_weight 417.49
_space_group_crystal_system monoclinic
_space_group_IT_number 14
_space_group_name_Hall '-P 2ybc'
_space_group_name_H-M_alt 'P 1 21/c 1'
_symmetry_space_group_name_Hall '-P 2ybc'
_symmetry_space_group_name_H-M 'P 1 21/c 1'
_atom_sites_solution_hydrogens geom
_audit_creation_date 2018-07-03
_audit_creation_method
;
Olex2 1.2
(compiled 2018.05.29 svn.r3510 for OlexSys, GUI svn.r5506)
;
_audit_update_record
;
2018-07-26 deposited with the CCDC.    2019-06-06 downloaded from the CCDC.
;
_cell_angle_alpha 90
_cell_angle_beta 90.438(2)
_cell_angle_gamma 90
_cell_formula_units_Z 4
_cell_length_a 8.69310(18)
_cell_length_b 24.9324(6)
_cell_length_c 9.8261(2)
_cell_measurement_reflns_used 10086
_cell_measurement_temperature 150(2)
_cell_measurement_theta_max 25.6860
_cell_measurement_theta_min 3.2030
_cell_volume 2129.65(8)
_computing_cell_refinement CrysAlisPro
_computing_data_collection MAR
_computing_data_reduction CrysAlisPro
_computing_molecular_graphics 'Olex2 (Dolomanov et al., 2009)'
_computing_publication_material 'Olex2 (Dolomanov et al., 2009)'
_computing_structure_refinement 'ShelXL (Sheldrick, 2015)'
_computing_structure_solution 'ShelXT (Sheldrick, 2015)'
_diffrn_ambient_temperature 150.15
_diffrn_detector 'CCD plate'
_diffrn_measured_fraction_theta_full 0.989
_diffrn_measured_fraction_theta_max 0.989
_diffrn_measurement_details
;
#__ type_ start__ end____ width___ exp.time_
  1 phi      0.00  184.50   1.5000  240.0000
omega____ theta____ kappa____ phi______ frames
  57.0000    0.0000 -134.0000     -     123
;
_diffrn_measurement_device 'abstract diffractometer'
_diffrn_measurement_device_type MAR345
_diffrn_measurement_method '\p scans'
_diffrn_orient_matrix_UB_11 -0.0127638000
_diffrn_orient_matrix_UB_12 0.0137551000
_diffrn_orient_matrix_UB_13 -0.0622214000
_diffrn_orient_matrix_UB_21 0.0779283000
_diffrn_orient_matrix_UB_22 0.0084215000
_diffrn_orient_matrix_UB_23 -0.0000667000
_diffrn_orient_matrix_UB_31 0.0204486000
_diffrn_orient_matrix_UB_32 -0.0234669000
_diffrn_orient_matrix_UB_33 -0.0365126000
_diffrn_radiation_monochromator 'Xenocs Fox3D mirror'
_diffrn_radiation_probe x-ray
_diffrn_radiation_type MoK\a
_diffrn_radiation_wavelength 0.71073
_diffrn_reflns_av_R_equivalents 0.0250
_diffrn_reflns_av_unetI/netI 0.0185
_diffrn_reflns_Laue_measured_fraction_full 0.989
_diffrn_reflns_Laue_measured_fraction_max 0.989
_diffrn_reflns_limit_h_max 10
_diffrn_reflns_limit_h_min -10
_diffrn_reflns_limit_k_max 30
_diffrn_reflns_limit_k_min -27
_diffrn_reflns_limit_l_max 11
_diffrn_reflns_limit_l_min -11
_diffrn_reflns_number 14631
_diffrn_reflns_point_group_measured_fraction_full 0.989
_diffrn_reflns_point_group_measured_fraction_max 0.989
_diffrn_reflns_theta_full 25.242
_diffrn_reflns_theta_max 25.689
_diffrn_reflns_theta_min 3.222
_diffrn_source 'Rigaku UltraX 18 rotating anode'
_exptl_absorpt_coefficient_mu 0.087
_exptl_absorpt_correction_T_max 1.00000
_exptl_absorpt_correction_T_min 0.88089
_exptl_absorpt_correction_type multi-scan
_exptl_absorpt_process_details
;
CrysAlisPro, Agilent Technologies,
Version 1.171.37.35 (release 13-08-2014 CrysAlis171 .NET)
(compiled Aug 13 2014,18:06:01)
Empirical absorption correction using spherical harmonics,
 implemented in SCALE3 ABSPACK scaling algorithm.
;
_exptl_crystal_colour brown
_exptl_crystal_colour_primary brown
_exptl_crystal_density_diffrn 1.302
_exptl_crystal_description block
_exptl_crystal_F_000 888
_exptl_crystal_size_max 0.4
_exptl_crystal_size_mid 0.35
_exptl_crystal_size_min 0.22
_refine_diff_density_max 0.274
_refine_diff_density_min -0.253
_refine_diff_density_rms 0.038
_refine_ls_extinction_method none
_refine_ls_goodness_of_fit_ref 1.084
_refine_ls_hydrogen_treatment constr
_refine_ls_matrix_type full
_refine_ls_number_parameters 285
_refine_ls_number_reflns 3992
_refine_ls_number_restraints 0
_refine_ls_restrained_S_all 1.084
_refine_ls_R_factor_all 0.0419
_refine_ls_R_factor_gt 0.0396
_refine_ls_shift/su_max 0.000
_refine_ls_shift/su_mean 0.000
_refine_ls_structure_factor_coef Fsqd
_refine_ls_weighting_details 'w=1/[\s^2^(Fo^2^)+(0.0382P)^2^+1.1547P] where P=(Fo^2^+2Fc^2^)/3'
_refine_ls_weighting_scheme calc
_refine_ls_wR_factor_gt 0.0970
_refine_ls_wR_factor_ref 0.0986
_reflns_Friedel_coverage 0.000
_reflns_number_gt 3726
_reflns_number_total 3992
_reflns_threshold_expression 'I > 2\s(I)'
_cod_data_source_file c9ob01299k2.cif
_cod_data_source_block ev2022
_cod_depositor_comments 'Adding full bibliography for 7156903--7156904.cif.'
_cod_original_cell_volume 2129.64(8)
_cod_database_code 7156903
_shelx_shelxl_version_number 2016/4
_chemical_oxdiff_formula 'C25 H27 N3 O3'
_shelx_space_group_comment
;
The symmetry employed for this shelxl refinement is uniquely defined
by the following loop, which should always be used as a source of
symmetry information in preference to the above space-group names.
They are only intended as comments.
;
_shelx_estimated_absorpt_t_max 0.981
_shelx_estimated_absorpt_t_min 0.966
_reflns_odcompleteness_completeness 89.39
_reflns_odcompleteness_iscentric 1
_reflns_odcompleteness_theta 26.32
_olex2_refinement_description
;
1. Fixed Uiso
 At 1.2 times of:
  All C(H) groups, All C(H,H) groups, All N(H) groups
 At 1.5 times of:
  All C(H,H,H) groups
2.a Ternary CH refined with riding coordinates:
 C3(H3), C6(H6)
2.b Secondary CH2 refined with riding coordinates:
 C14(H14A,H14B)
2.c Aromatic/amide H refined with riding coordinates:
 C8(H8), C9(H9), C12(H12), C20(H20), C21(H21), C22(H22), C23(H23), N27(H27)
2.d Idealised Me refined as rotating group:
 C16(H16A,H16B,H16C), C24(H24A,H24B,H24C), C29(H29A,H29B,H29C), C30(H30A,H30B,
 H30C), C31(H31A,H31B,H31C)
;
_olex2_submission_special_instructions 'No special instructions were received'

loop_
_space_group_symop_operation_xyz
'x, y, z'
'-x, y+1/2, -z+1/2'
'-x, -y, -z'
'x, -y-1/2, z-1/2'

loop_
_atom_site_label
_atom_site_type_symbol
_atom_site_fract_x
_atom_site_fract_y
_atom_site_fract_z
_atom_site_U_iso_or_equiv
_atom_site_adp_type
_atom_site_occupancy
_atom_site_site_symmetry_order
_atom_site_calc_flag
_atom_site_refinement_flags_posn
N1 N 0.65546(13) 0.39503(4) 0.58286(11) 0.0196(2) Uani 1 1 d .
C2 C 0.73630(15) 0.34656(5) 0.62523(13) 0.0192(3) Uani 1 1 d .
C3 C 0.62445(14) 0.29896(5) 0.64078(13) 0.0185(3) Uani 1 1 d .
H3 H 0.554983 0.307464 0.718511 0.022 Uiso 1 1 calc R
C4 C 0.52572(14) 0.29691(5) 0.51329(13) 0.0173(3) Uani 1 1 d .
C5 C 0.48772(14) 0.34262(5) 0.44306(13) 0.0177(3) Uani 1 1 d .
C6 C 0.55610(15) 0.39743(5) 0.46290(13) 0.0183(3) Uani 1 1 d .
H6 H 0.470572 0.423134 0.481800 0.022 Uiso 1 1 calc R
C7 C 0.68453(16) 0.43766(6) 0.66641(14) 0.0244(3) Uani 1 1 d .
C8 C 0.77905(17) 0.41592(6) 0.78025(15) 0.0280(3) Uani 1 1 d .
H8 H 0.812831 0.435747 0.857442 0.034 Uiso 1 1 calc R
C9 C 0.80906(16) 0.36449(6) 0.75744(14) 0.0244(3) Uani 1 1 d .
H9 H 0.868076 0.342132 0.816160 0.029 Uiso 1 1 calc R
O10 O 0.63960(12) 0.48394(4) 0.64690(11) 0.0320(3) Uani 1 1 d .
C11 C 0.86742(14) 0.33259(5) 0.52366(13) 0.0200(3) Uani 1 1 d .
C12 C 0.91996(15) 0.27699(6) 0.52121(13) 0.0206(3) Uani 1 1 d .
H12 H 1.005933 0.268246 0.466380 0.025 Uiso 1 1 calc R
C13 C 0.85272(15) 0.23748(5) 0.59273(13) 0.0197(3) Uani 1 1 d .
C14 C 0.71361(15) 0.24802(5) 0.67871(13) 0.0204(3) Uani 1 1 d .
H14A H 0.746828 0.250733 0.775057 0.024 Uiso 1 1 calc R
H14B H 0.643242 0.216931 0.671016 0.024 Uiso 1 1 calc R
O15 O 0.92631(11) 0.36787(4) 0.45607(11) 0.0293(2) Uani 1 1 d .
C16 C 0.91390(16) 0.18140(6) 0.59589(14) 0.0243(3) Uani 1 1 d .
H16A H 1.005672 0.179114 0.538875 0.036 Uiso 1 1 calc GR
H16B H 0.835227 0.156684 0.561164 0.036 Uiso 1 1 calc GR
H16C H 0.940889 0.171673 0.689712 0.036 Uiso 1 1 calc GR
C17 C 0.43612(14) 0.25422(5) 0.45399(13) 0.0174(3) Uani 1 1 d .
C18 C 0.34502(14) 0.27814(5) 0.34935(13) 0.0185(3) Uani 1 1 d .
N19 N 0.37787(12) 0.33221(4) 0.34481(11) 0.0191(2) Uani 1 1 d .
C20 C 0.42284(16) 0.19845(5) 0.47452(14) 0.0214(3) Uani 1 1 d .
H20 H 0.481809 0.181153 0.543473 0.026 Uiso 1 1 calc R
C21 C 0.32294(16) 0.16916(6) 0.39312(14) 0.0244(3) Uani 1 1 d .
H21 H 0.313831 0.131592 0.407116 0.029 Uiso 1 1 calc R
C22 C 0.23473(16) 0.19376(6) 0.29027(14) 0.0241(3) Uani 1 1 d .
H22 H 0.167544 0.172555 0.235780 0.029 Uiso 1 1 calc R
C23 C 0.24423(15) 0.24844(5) 0.26711(14) 0.0212(3) Uani 1 1 d .
H23 H 0.184442 0.265203 0.197850 0.025 Uiso 1 1 calc R
C24 C 0.28888(16) 0.37234(5) 0.26978(14) 0.0235(3) Uani 1 1 d .
H24A H 0.186347 0.375540 0.309732 0.035 Uiso 1 1 calc GR
H24B H 0.279074 0.361354 0.174344 0.035 Uiso 1 1 calc GR
H24C H 0.341542 0.407043 0.274925 0.035 Uiso 1 1 calc GR
C25 C 0.64286(14) 0.41721(5) 0.33360(13) 0.0193(3) Uani 1 1 d .
O26 O 0.65114(11) 0.38957(4) 0.23101(10) 0.0257(2) Uani 1 1 d .
N27 N 0.69933(13) 0.46687(4) 0.34876(12) 0.0223(3) Uani 1 1 d .
H27 H 0.684488 0.482714 0.427604 0.027 Uiso 1 1 calc R
C28 C 0.78443(17) 0.49737(6) 0.24452(16) 0.0267(3) Uani 1 1 d .
C29 C 0.93426(19) 0.46818(6) 0.2103(2) 0.0387(4) Uani 1 1 d .
H29A H 0.998687 0.465530 0.292343 0.058 Uiso 1 1 calc GR
H29B H 0.989410 0.488228 0.140159 0.058 Uiso 1 1 calc GR
H29C H 0.910551 0.432094 0.176647 0.058 Uiso 1 1 calc GR
C30 C 0.81956(19) 0.55189(6) 0.30851(18) 0.0349(4) Uani 1 1 d .
H30A H 0.722931 0.570253 0.329519 0.052 Uiso 1 1 calc GR
H30B H 0.878973 0.573647 0.244583 0.052 Uiso 1 1 calc GR
H30C H 0.879318 0.546762 0.392477 0.052 Uiso 1 1 calc GR
C31 C 0.6836(2) 0.50451(7) 0.11754(17) 0.0372(4) Uani 1 1 d .
H31A H 0.658930 0.469263 0.078954 0.056 Uiso 1 1 calc GR
H31B H 0.738937 0.525898 0.050089 0.056 Uiso 1 1 calc GR
H31C H 0.588172 0.522929 0.142230 0.056 Uiso 1 1 calc GR

loop_
_atom_site_aniso_label
_atom_site_aniso_U_11
_atom_site_aniso_U_22
_atom_site_aniso_U_33
_atom_site_aniso_U_23
_atom_site_aniso_U_13
_atom_site_aniso_U_12
N1 0.0194(5) 0.0187(6) 0.0208(6) -0.0026(4) 0.0004(4) -0.0012(4)
C2 0.0183(6) 0.0210(7) 0.0182(6) -0.0003(5) -0.0007(5) -0.0008(5)
C3 0.0169(6) 0.0220(7) 0.0166(6) 0.0004(5) 0.0020(5) -0.0011(5)
C4 0.0149(6) 0.0190(6) 0.0179(6) 0.0001(5) 0.0037(5) -0.0003(5)
C5 0.0148(6) 0.0201(6) 0.0181(6) -0.0012(5) 0.0024(5) -0.0010(5)
C6 0.0166(6) 0.0168(6) 0.0215(6) -0.0012(5) 0.0007(5) 0.0002(5)
C7 0.0212(7) 0.0262(7) 0.0259(7) -0.0076(6) 0.0046(5) -0.0035(5)
C8 0.0268(7) 0.0350(8) 0.0223(7) -0.0088(6) 0.0001(6) -0.0063(6)
C9 0.0214(7) 0.0327(8) 0.0191(7) -0.0013(6) -0.0011(5) -0.0041(6)
O10 0.0347(6) 0.0231(5) 0.0382(6) -0.0105(4) 0.0011(5) 0.0025(4)
C11 0.0158(6) 0.0254(7) 0.0188(6) 0.0015(5) -0.0016(5) -0.0029(5)
C12 0.0165(6) 0.0276(7) 0.0178(6) -0.0004(5) 0.0003(5) 0.0011(5)
C13 0.0181(6) 0.0250(7) 0.0160(6) -0.0004(5) -0.0051(5) 0.0000(5)
C14 0.0196(6) 0.0237(7) 0.0178(6) 0.0035(5) 0.0001(5) -0.0015(5)
O15 0.0249(5) 0.0283(6) 0.0349(6) 0.0089(4) 0.0084(4) -0.0012(4)
C16 0.0238(7) 0.0244(7) 0.0247(7) 0.0010(6) -0.0011(5) 0.0015(5)
C17 0.0154(6) 0.0198(6) 0.0170(6) -0.0007(5) 0.0048(5) -0.0006(5)
C18 0.0155(6) 0.0199(6) 0.0201(6) -0.0001(5) 0.0038(5) -0.0002(5)
N19 0.0169(5) 0.0179(5) 0.0223(6) 0.0007(4) -0.0017(4) -0.0007(4)
C20 0.0235(7) 0.0205(7) 0.0202(6) 0.0020(5) 0.0040(5) -0.0009(5)
C21 0.0277(7) 0.0186(7) 0.0268(7) -0.0005(5) 0.0053(6) -0.0051(5)
C22 0.0208(7) 0.0258(7) 0.0257(7) -0.0058(6) 0.0027(5) -0.0063(5)
C23 0.0164(6) 0.0252(7) 0.0219(7) -0.0016(5) 0.0013(5) -0.0007(5)
C24 0.0224(7) 0.0220(7) 0.0261(7) 0.0008(5) -0.0047(5) 0.0035(5)
C25 0.0163(6) 0.0179(6) 0.0237(7) 0.0016(5) 0.0008(5) 0.0018(5)
O26 0.0297(5) 0.0228(5) 0.0247(5) -0.0039(4) 0.0054(4) -0.0033(4)
N27 0.0251(6) 0.0173(6) 0.0245(6) -0.0006(5) 0.0038(5) -0.0012(4)
C28 0.0278(7) 0.0180(7) 0.0345(8) 0.0042(6) 0.0085(6) -0.0016(6)
C29 0.0318(8) 0.0232(8) 0.0612(11) 0.0042(7) 0.0184(8) -0.0006(6)
C30 0.0366(8) 0.0199(7) 0.0481(10) 0.0028(7) 0.0082(7) -0.0050(6)
C31 0.0456(10) 0.0339(9) 0.0320(8) 0.0085(7) 0.0062(7) -0.0016(7)

loop_
_atom_type_symbol
_atom_type_description
_atom_type_scat_dispersion_real
_atom_type_scat_dispersion_imag
_atom_type_scat_source
C C 0.0033 0.0016 'International Tables Vol C Tables 4.2.6.8 and 6.1.1.4'
H H 0.0000 0.0000 'International Tables Vol C Tables 4.2.6.8 and 6.1.1.4'
N N 0.0061 0.0033 'International Tables Vol C Tables 4.2.6.8 and 6.1.1.4'
O O 0.0106 0.0060 'International Tables Vol C Tables 4.2.6.8 and 6.1.1.4'

loop_
_geom_angle_atom_site_label_1
_geom_angle_atom_site_label_2
_geom_angle_atom_site_label_3
_geom_angle
C2 N1 C6 123.15(10)
C7 N1 C2 112.78(11)
C7 N1 C6 124.07(11)
N1 C2 C3 111.31(10)
N1 C2 C9 101.44(11)
N1 C2 C11 110.82(10)
C3 C2 C11 110.85(10)
C9 C2 C3 113.78(11)
C9 C2 C11 108.27(10)
C2 C3 H3 107.3
C4 C3 C2 107.32(10)
C4 C3 H3 107.3
C4 C3 C14 117.11(11)
C14 C3 C2 110.10(10)
C14 C3 H3 107.3
C5 C4 C3 121.41(11)
C5 C4 C17 106.45(11)
C17 C4 C3 131.41(11)
C4 C5 C6 126.66(12)
C4 C5 N19 111.05(11)
N19 C5 C6 122.27(11)
N1 C6 C5 107.40(10)
N1 C6 H6 108.2
N1 C6 C25 112.58(10)
C5 C6 H6 108.2
C5 C6 C25 112.00(10)
C25 C6 H6 108.2
N1 C7 C8 105.51(12)
O10 C7 N1 125.32(13)
O10 C7 C8 129.17(13)
C7 C8 H8 125.3
C9 C8 C7 109.48(12)
C9 C8 H8 125.3
C2 C9 H9 124.8
C8 C9 C2 110.49(13)
C8 C9 H9 124.8
C12 C11 C2 116.91(11)
O15 C11 C2 120.00(12)
O15 C11 C12 122.98(12)
C11 C12 H12 118.3
C13 C12 C11 123.31(12)
C13 C12 H12 118.3
C12 C13 C14 121.31(12)
C12 C13 C16 122.61(12)
C16 C13 C14 116.05(11)
C3 C14 H14A 108.6
C3 C14 H14B 108.6
C13 C14 C3 114.57(11)
C13 C14 H14A 108.6
C13 C14 H14B 108.6
H14A C14 H14B 107.6
C13 C16 H16A 109.5
C13 C16 H16B 109.5
C13 C16 H16C 109.5
H16A C16 H16B 109.5
H16A C16 H16C 109.5
H16B C16 H16C 109.5
C18 C17 C4 106.19(11)
C20 C17 C4 135.72(12)
C20 C17 C18 118.08(12)
N19 C18 C17 108.58(11)
N19 C18 C23 128.87(12)
C23 C18 C17 122.53(12)
C5 N19 C18 107.71(10)
C5 N19 C24 125.89(11)
C18 N19 C24 125.24(11)
C17 C20 H20 120.4
C21 C20 C17 119.29(13)
C21 C20 H20 120.4
C20 C21 H21 119.3
C20 C21 C22 121.46(13)
C22 C21 H21 119.3
C21 C22 H22 119.5
C23 C22 C21 121.01(13)
C23 C22 H22 119.5
C18 C23 H23 121.2
C22 C23 C18 117.64(13)
C22 C23 H23 121.2
N19 C24 H24A 109.5
N19 C24 H24B 109.5
N19 C24 H24C 109.5
H24A C24 H24B 109.5
H24A C24 H24C 109.5
H24B C24 H24C 109.5
O26 C25 C6 121.60(11)
O26 C25 N27 126.03(12)
N27 C25 C6 112.34(11)
C25 N27 H27 117.2
C25 N27 C28 125.67(12)
C28 N27 H27 117.2
N27 C28 C29 109.78(12)
N27 C28 C30 105.79(12)
N27 C28 C31 109.76(12)
C30 C28 C29 110.21(13)
C30 C28 C31 110.10(13)
C31 C28 C29 111.07(14)
C28 C29 H29A 109.5
C28 C29 H29B 109.5
C28 C29 H29C 109.5
H29A C29 H29B 109.5
H29A C29 H29C 109.5
H29B C29 H29C 109.5
C28 C30 H30A 109.5
C28 C30 H30B 109.5
C28 C30 H30C 109.5
H30A C30 H30B 109.5
H30A C30 H30C 109.5
H30B C30 H30C 109.5
C28 C31 H31A 109.5
C28 C31 H31B 109.5
C28 C31 H31C 109.5
H31A C31 H31B 109.5
H31A C31 H31C 109.5
H31B C31 H31C 109.5

loop_
_geom_bond_atom_site_label_1
_geom_bond_atom_site_label_2
_geom_bond_distance
N1 C2 1.4571(17)
N1 C6 1.4573(17)
N1 C7 1.3655(17)
C2 C3 1.5425(18)
C2 C9 1.5083(18)
C2 C11 1.5602(18)
C3 H3 1.0000
C3 C4 1.5140(17)
C3 C14 1.5323(18)
C4 C5 1.3714(18)
C4 C17 1.4396(18)
C5 C6 1.5023(17)
C5 N19 1.3774(17)
C6 H6 1.0000
C6 C25 1.5623(18)
C7 C8 1.485(2)
C7 O10 1.2326(18)
C8 H8 0.9500
C8 C9 1.328(2)
C9 H9 0.9500
C11 C12 1.4599(19)
C11 O15 1.2174(17)
C12 H12 0.9500
C12 C13 1.3462(19)
C13 C14 1.5036(18)
C13 C16 1.4961(19)
C14 H14A 0.9900
C14 H14B 0.9900
C16 H16A 0.9800
C16 H16B 0.9800
C16 H16C 0.9800
C17 C18 1.4239(18)
C17 C20 1.4099(18)
C18 N19 1.3788(17)
C18 C23 1.3992(19)
N19 C24 1.4609(17)
C20 H20 0.9500
C20 C21 1.384(2)
C21 H21 0.9500
C21 C22 1.405(2)
C22 H22 0.9500
C22 C23 1.385(2)
C23 H23 0.9500
C24 H24A 0.9800
C24 H24B 0.9800
C24 H24C 0.9800
C25 O26 1.2236(16)
C25 N27 1.3399(17)
N27 H27 0.8800
N27 C28 1.4785(18)
C28 C29 1.532(2)
C28 C30 1.528(2)
C28 C31 1.530(2)
C29 H29A 0.9800
C29 H29B 0.9800
C29 H29C 0.9800
C30 H30A 0.9800
C30 H30B 0.9800
C30 H30C 0.9800
C31 H31A 0.9800
C31 H31B 0.9800
C31 H31C 0.9800

loop_
_geom_torsion_atom_site_label_1
_geom_torsion_atom_site_label_2
_geom_torsion_atom_site_label_3
_geom_torsion_atom_site_label_4
_geom_torsion
N1 C2 C3 C4 48.81(13)
N1 C2 C3 C14 177.31(10)
N1 C2 C9 C8 -2.85(15)
N1 C2 C11 C12 -157.90(11)
N1 C2 C11 O15 25.76(16)
N1 C6 C25 O26 120.89(13)
N1 C6 C25 N27 -61.14(14)
N1 C7 C8 C9 3.51(16)
C2 N1 C6 C5 30.08(15)
C2 N1 C6 C25 -93.67(13)
C2 N1 C7 C8 -5.55(15)
C2 N1 C7 O10 174.22(13)
C2 C3 C4 C5 -31.49(16)
C2 C3 C4 C17 159.66(13)
C2 C3 C14 C13 -47.75(15)
C2 C11 C12 C13 5.71(18)
C3 C2 C9 C8 -122.47(13)
C3 C2 C11 C12 -33.79(15)
C3 C2 C11 O15 149.87(12)
C3 C4 C5 C6 11.67(19)
C3 C4 C5 N19 -170.14(11)
C3 C4 C17 C18 169.23(12)
C3 C4 C17 C20 -12.0(2)
C4 C3 C14 C13 75.18(14)
C4 C5 C6 N1 -7.59(17)
C4 C5 C6 C25 116.50(14)
C4 C5 N19 C18 -1.00(14)
C4 C5 N19 C24 167.14(12)
C4 C17 C18 N19 0.28(13)
C4 C17 C18 C23 178.90(11)
C4 C17 C20 C21 -178.60(14)
C5 C4 C17 C18 -0.86(13)
C5 C4 C17 C20 177.90(14)
C5 C6 C25 O26 -0.26(17)
C5 C6 C25 N27 177.71(11)
C6 N1 C2 C3 -54.12(15)
C6 N1 C2 C9 -175.49(11)
C6 N1 C2 C11 69.72(14)
C6 N1 C7 C8 175.22(11)
C6 N1 C7 O10 -5.0(2)
C6 C5 N19 C18 177.28(11)
C6 C5 N19 C24 -14.57(19)
C6 C25 N27 C28 -178.76(12)
C7 N1 C2 C3 126.63(12)
C7 N1 C2 C9 5.26(14)
C7 N1 C2 C11 -109.52(12)
C7 N1 C6 C5 -150.77(12)
C7 N1 C6 C25 85.49(15)
C7 C8 C9 C2 -0.25(16)
C9 C2 C3 C4 162.67(11)
C9 C2 C3 C14 -68.83(14)
C9 C2 C11 C12 91.67(14)
C9 C2 C11 O15 -84.66(15)
O10 C7 C8 C9 -176.25(14)
C11 C2 C3 C4 -75.03(12)
C11 C2 C3 C14 53.47(13)
C11 C2 C9 C8 113.81(13)
C11 C12 C13 C14 1.67(19)
C11 C12 C13 C16 -176.10(12)
C12 C13 C14 C3 20.33(17)
C14 C3 C4 C5 -155.83(12)
C14 C3 C4 C17 35.32(19)
O15 C11 C12 C13 -178.08(13)
C16 C13 C14 C3 -161.77(11)
C17 C4 C5 C6 -177.03(11)
C17 C4 C5 N19 1.16(14)
C17 C18 N19 C5 0.41(14)
C17 C18 N19 C24 -167.83(12)
C17 C18 C23 C22 -0.02(19)
C17 C20 C21 C22 0.1(2)
C18 C17 C20 C21 0.06(18)
N19 C5 C6 N1 174.41(11)
N19 C5 C6 C25 -61.50(15)
N19 C18 C23 C22 178.30(13)
C20 C17 C18 N19 -178.74(11)
C20 C17 C18 C23 -0.12(18)
C20 C21 C22 C23 -0.3(2)
C21 C22 C23 C18 0.23(19)
C23 C18 N19 C5 -178.09(13)
C23 C18 N19 C24 13.7(2)
C25 N27 C28 C29 -62.81(18)
C25 N27 C28 C30 178.30(13)
C25 N27 C28 C31 59.54(17)
O26 C25 N27 C28 -0.9(2)
